data_7718938
loop_
_publ_author_name
'Kracht, Felix'
'Mayer, Sophie'
'Maichle-M&#xf6;ssmer, C&#xe4;cilia'
'Anwander, Reiner'

_publ_section_title
;
 Reactivity of titanium pyrazolates towards CO<sub>2</sub>, CS<sub>2</sub>
 and N<sub>2</sub>O.
;
_journal_issue 28
_journal_name_full 'Dalton transactions (Cambridge, England : 2003)'
_journal_page_first 10890
_journal_page_last 10897
_journal_paper_doi 10.1039/d5dt00957j
_journal_volume 54
_journal_year 2025
_chemical_formula_sum 'C45.5 H60 N16 O6 Ti3'
_chemical_formula_weight 1070.79
_chemical_properties_physical Air-sensitive,Moisture-sensitive
_space_group_crystal_system triclinic
_space_group_IT_number 2
_space_group_name_Hall '-P 1'
_space_group_name_H-M_alt 'P -1'
_atom_sites_solution_hydrogens mixed
_audit_creation_method SHELXL-2014/7
_audit_update_record
;
2025-02-14 deposited with the CCDC.	2025-06-23 downloaded from the CCDC.
;
_cell_angle_alpha 82.3550(10)
_cell_angle_beta 81.5940(10)
_cell_angle_gamma 85.9250(10)
_cell_formula_units_Z 2
_cell_length_a 10.2731(3)
_cell_length_b 13.7173(4)
_cell_length_c 18.2960(6)
_cell_measurement_reflns_used 9985
_cell_measurement_temperature 100(2)
_cell_measurement_theta_max 27.88
_cell_measurement_theta_min 2.268
_cell_volume 2524.38(13)
_computing_cell_refinement 'SAINT V8.40B (Bruker Nano, Inc., 2019)'
_computing_data_collection 'APEX3 v2019.11-0'
_computing_data_reduction 'SAINT V8.40B (Bruker Nano, Inc., 2019)'
_computing_structure_refinement 'SHELXL-2014/7 (Sheldrick, 2014)'
_computing_structure_solution 'SHELXT 2018/2 (Sheldrick, 2018)'
_diffrn_ambient_temperature 100(2)
_diffrn_measured_fraction_theta_full 1.000
_diffrn_measured_fraction_theta_max 0.998
_diffrn_measurement_device_type 'Bruker APEX II DUO'
_diffrn_measurement_method 'omega scans'
_diffrn_radiation_type MoK\a
_diffrn_radiation_wavelength 0.71073
_diffrn_reflns_av_R_equivalents 0.0733
_diffrn_reflns_av_unetI/netI 0.0421
_diffrn_reflns_Laue_measured_fraction_full 1.000
_diffrn_reflns_Laue_measured_fraction_max 0.998
_diffrn_reflns_limit_h_max 13
_diffrn_reflns_limit_h_min -13
_diffrn_reflns_limit_k_max 18
_diffrn_reflns_limit_k_min -18
_diffrn_reflns_limit_l_max 24
_diffrn_reflns_limit_l_min -24
_diffrn_reflns_number 100585
_diffrn_reflns_point_group_measured_fraction_full 1.000
_diffrn_reflns_point_group_measured_fraction_max 0.998
_diffrn_reflns_theta_full 25.242
_diffrn_reflns_theta_max 28.744
_diffrn_reflns_theta_min 1.764
_diffrn_source 'ImuS-focus sealed tube'
_exptl_absorpt_coefficient_mu 0.527
_exptl_absorpt_correction_type multi-scan
_exptl_absorpt_process_details 'sadabs V2012/1 (Bruker AXS Inc.)'
_exptl_crystal_colour orange
_exptl_crystal_density_diffrn 1.409
_exptl_crystal_description block
_exptl_crystal_F_000 1118
_exptl_crystal_size_max 0.172
_exptl_crystal_size_mid 0.163
_exptl_crystal_size_min 0.140
_exptl_transmission_factor_max 0.7425
_exptl_transmission_factor_min 0.6860
_refine_diff_density_max 0.496
_refine_diff_density_min -0.442
_refine_diff_density_rms 0.070
_refine_ls_extinction_method none
_refine_ls_goodness_of_fit_ref 1.047
_refine_ls_hydrogen_treatment mixed
_refine_ls_matrix_type full
_refine_ls_number_parameters 661
_refine_ls_number_reflns 13079
_refine_ls_number_restraints 2
_refine_ls_restrained_S_all 1.047
_refine_ls_R_factor_all 0.0554
_refine_ls_R_factor_gt 0.0413
_refine_ls_shift/su_max 0.001
_refine_ls_shift/su_mean 0.000
_refine_ls_structure_factor_coef Fsqd
_refine_ls_weighting_details 'w=1/[\s^2^(Fo^2^)+(0.0517P)^2^+1.4526P] where P=(Fo^2^+2Fc^2^)/3'
_refine_ls_weighting_scheme calc
_refine_ls_wR_factor_gt 0.1032
_refine_ls_wR_factor_ref 0.1126
_reflns_Friedel_coverage 0.000
_reflns_number_gt 10409
_reflns_number_total 13079
_reflns_threshold_expression 'I > 2\s(I)'
_cod_data_source_file d5dt00957j2.cif
_cod_data_source_block 3_mo_FK190_0m
_cod_depositor_comments 'Adding full bibliography for 7718936--7718941.cif.'
_cod_original_formula_sum 'C45.50 H60 N16 O6 Ti3'
_cod_database_code 7718938
_shelx_shelxl_version_number 2014/7
_shelx_space_group_comment
;
The symmetry employed for this shelxl refinement is uniquely defined
by the following loop, which should always be used as a source of
symmetry information in preference to the above space-group names.
They are only intended as comments.
;
_shelx_estimated_absorpt_t_min 0.915
_shelx_estimated_absorpt_t_max 0.930

loop_
_space_group_symop_operation_xyz
'x, y, z'
'-x, -y, -z'

loop_
_atom_site_label
_atom_site_type_symbol
_atom_site_fract_x
_atom_site_fract_y
_atom_site_fract_z
_atom_site_U_iso_or_equiv
_atom_site_adp_type
_atom_site_occupancy
_atom_site_site_symmetry_order
_atom_site_calc_flag
_atom_site_refinement_flags_posn
_atom_site_refinement_flags_adp
_atom_site_refinement_flags_occupancy
_atom_site_disorder_assembly
_atom_site_disorder_group
C1 C 0.99637(18) 0.31694(14) 0.47927(10) 0.0177(4) Uani 1 1 d . . . . .
C2 C 0.93336(18) 0.40689(14) 0.46238(11) 0.0194(4) Uani 1 1 d . . . . .
H2 H 0.9515 0.4509 0.4179 0.023 Uiso 1 1 calc R U . . .
C3 C 0.83665(17) 0.42175(13) 0.52350(10) 0.0163(3) Uani 1 1 d . . . . .
C4 C 0.96331(19) 0.19112(14) 0.59641(11) 0.0207(4) Uani 1 1 d . . . . .
C5 C 1.1075(2) 0.26439(15) 0.43573(11) 0.0242(4) Uani 1 1 d . . . . .
H5A H 1.1413 0.3078 0.3910 0.036 Uiso 1 1 calc R U . . .
H5B H 1.0761 0.2050 0.4211 0.036 Uiso 1 1 calc R U . . .
H5C H 1.1781 0.2459 0.4664 0.036 Uiso 1 1 calc R U . . .
C6 C 0.74097(19) 0.50761(14) 0.53250(11) 0.0217(4) Uani 1 1 d . . . . .
H6A H 0.7497 0.5537 0.4865 0.032 Uiso 1 1 calc R U . . .
H6B H 0.7591 0.5409 0.5738 0.032 Uiso 1 1 calc R U . . .
H6C H 0.6512 0.4847 0.5430 0.032 Uiso 1 1 calc R U . . .
C7 C 0.99605(17) 0.52413(14) 0.73195(10) 0.0177(4) Uani 1 1 d . . . . .
C8 C 1.10584(18) 0.46128(15) 0.71806(11) 0.0210(4) Uani 1 1 d . . . . .
H8 H 1.1952 0.4748 0.7184 0.025 Uiso 1 1 calc R U . . .
C9 C 1.05863(18) 0.37425(15) 0.70344(11) 0.0213(4) Uani 1 1 d . . . . .
C10 C 0.99166(19) 0.62852(14) 0.74817(11) 0.0221(4) Uani 1 1 d . . . . .
H10A H 1.0621 0.6635 0.7154 0.033 Uiso 1 1 calc R U . . .
H10B H 1.0038 0.6295 0.8002 0.033 Uiso 1 1 calc R U . . .
H10C H 0.9061 0.6609 0.7396 0.033 Uiso 1 1 calc R U . . .
C11 C 1.1414(2) 0.28320(17) 0.68666(14) 0.0323(5) Uani 1 1 d . . . . .
H11A H 1.1494 0.2778 0.6333 0.048 Uiso 1 1 calc R U . . .
H11B H 1.0998 0.2252 0.7151 0.048 Uiso 1 1 calc R U . . .
H11C H 1.2293 0.2872 0.7006 0.048 Uiso 1 1 calc R U . . .
C12 C 0.5285(2) 0.13241(14) 0.74664(11) 0.0220(4) Uani 1 1 d . . . . .
C13 C 0.44895(19) 0.13638(14) 0.69092(11) 0.0228(4) Uani 1 1 d . . . . .
H13 H 0.3716 0.1016 0.6928 0.027 Uiso 1 1 calc R U . . .
C14 C 0.50568(19) 0.20185(14) 0.63150(11) 0.0213(4) Uani 1 1 d . . . . .
C15 C 0.5162(2) 0.07409(17) 0.82235(13) 0.0335(5) Uani 1 1 d . . . . .
H15A H 0.4255 0.0539 0.8368 0.050 Uiso 1 1 calc R U . . .
H15B H 0.5385 0.1147 0.8585 0.050 Uiso 1 1 calc R U . . .
H15C H 0.5765 0.0155 0.8213 0.050 Uiso 1 1 calc R U . . .
C16 C 0.4591(2) 0.23593(17) 0.55845(12) 0.0304(5) Uani 1 1 d . . . . .
H16A H 0.5234 0.2136 0.5183 0.046 Uiso 1 1 calc R U . . .
H16B H 0.4495 0.3080 0.5515 0.046 Uiso 1 1 calc R U . . .
H16C H 0.3739 0.2086 0.5576 0.046 Uiso 1 1 calc R U . . .
C17 C 0.65880(17) 0.33505(13) 0.91677(10) 0.0169(3) Uani 1 1 d . . . . .
C18 C 0.70685(19) 0.23866(14) 0.93216(11) 0.0205(4) Uani 1 1 d . . . . .
H18 H 0.7014 0.1999 0.9795 0.025 Uiso 1 1 calc R U . . .
C19 C 0.76488(19) 0.21018(14) 0.86385(11) 0.0205(4) Uani 1 1 d . . . . .
C20 C 0.58039(19) 0.39946(14) 0.96880(11) 0.0200(4) Uani 1 1 d . . . . .
H20A H 0.6215 0.4627 0.9640 0.030 Uiso 1 1 calc R U . . .
H20B H 0.5778 0.3673 1.0201 0.030 Uiso 1 1 calc R U . . .
H20C H 0.4904 0.4106 0.9564 0.030 Uiso 1 1 calc R U . . .
C21 C 0.8333(2) 0.11475(15) 0.84635(12) 0.0281(4) Uani 1 1 d . . . . .
H21A H 0.8031 0.0954 0.8022 0.042 Uiso 1 1 calc R U . . .
H21B H 0.8131 0.0639 0.8887 0.042 Uiso 1 1 calc R U . . .
H21C H 0.9286 0.1223 0.8366 0.042 Uiso 1 1 calc R U . . .
C22 C 0.31032(17) 0.60668(13) 0.85049(10) 0.0161(3) Uani 1 1 d . . . . .
C23 C 0.27282(17) 0.50957(14) 0.86025(11) 0.0184(4) Uani 1 1 d . . . . .
H23 H 0.1893 0.4863 0.8822 0.022 Uiso 1 1 calc R U . . .
C24 C 0.38113(17) 0.45383(13) 0.83170(10) 0.0168(3) Uani 1 1 d . . . . .
C25 C 0.22618(18) 0.69464(14) 0.87184(11) 0.0204(4) Uani 1 1 d . . . . .
H25A H 0.1988 0.7332 0.8271 0.031 Uiso 1 1 calc R U . . .
H25B H 0.2765 0.7354 0.8965 0.031 Uiso 1 1 calc R U . . .
H25C H 0.1480 0.6730 0.9059 0.031 Uiso 1 1 calc R U . . .
C26 C 0.39145(19) 0.34617(14) 0.82462(12) 0.0232(4) Uani 1 1 d . . . . .
H26A H 0.4409 0.3353 0.7761 0.035 Uiso 1 1 calc R U . . .
H26B H 0.3029 0.3219 0.8287 0.035 Uiso 1 1 calc R U . . .
H26C H 0.4373 0.3107 0.8644 0.035 Uiso 1 1 calc R U . . .
C27 C 0.81530(19) 0.88079(14) 0.73673(11) 0.0213(4) Uani 1 1 d . . . . .
C28 C 0.80075(19) 0.94716(14) 0.67348(12) 0.0234(4) Uani 1 1 d . . . . .
H28 H 0.8516 1.0026 0.6551 0.028 Uiso 1 1 calc R U . . .
C29 C 0.69644(19) 0.91606(13) 0.64240(11) 0.0207(4) Uani 1 1 d . . . . .
C30 C 0.9123(2) 0.87466(16) 0.79064(13) 0.0298(5) Uani 1 1 d . . . . .
H30A H 0.9885 0.8316 0.7745 0.045 Uiso 1 1 calc R U . . .
H30B H 0.8708 0.8477 0.8402 0.045 Uiso 1 1 calc R U . . .
H30C H 0.9414 0.9406 0.7926 0.045 Uiso 1 1 calc R U . . .
C31 C 0.6396(2) 0.95779(16) 0.57336(12) 0.0299(5) Uani 1 1 d . . . . .
H31A H 0.6964 0.9370 0.5297 0.045 Uiso 1 1 calc R U . . .
H31B H 0.6339 1.0299 0.5696 0.045 Uiso 1 1 calc R U . . .
H31C H 0.5514 0.9338 0.5756 0.045 Uiso 1 1 calc R U . . .
C32 C 0.80836(17) 0.55865(14) 0.90772(10) 0.0178(4) Uani 1 1 d . . . . .
C33 C 0.78965(18) 0.63930(14) 0.94766(11) 0.0206(4) Uani 1 1 d . . . . .
H33 H 0.8302 0.6483 0.9896 0.025 Uiso 1 1 calc R U . . .
C34 C 0.69925(18) 0.70413(14) 0.91359(10) 0.0190(4) Uani 1 1 d . . . . .
C35 C 0.89786(18) 0.46926(15) 0.92018(11) 0.0214(4) Uani 1 1 d . . . . .
H35A H 0.9221 0.4407 0.8734 0.032 Uiso 1 1 calc R U . . .
H35B H 0.8527 0.4208 0.9578 0.032 Uiso 1 1 calc R U . . .
H35C H 0.9776 0.4876 0.9375 0.032 Uiso 1 1 calc R U . . .
C36 C 0.6403(2) 0.80128(15) 0.93440(12) 0.0246(4) Uani 1 1 d . . . . .
H36A H 0.5959 0.8356 0.8937 0.037 Uiso 1 1 calc R U . . .
H36B H 0.7101 0.8414 0.9435 0.037 Uiso 1 1 calc R U . . .
H36C H 0.5763 0.7905 0.9796 0.037 Uiso 1 1 calc R U . . .
C37 C 0.26325(18) 0.84938(15) 0.64547(11) 0.0225(4) Uani 1 1 d . . . . .
C38 C 0.27754(19) 0.77077(15) 0.60574(12) 0.0241(4) Uani 1 1 d . . . . .
H38 H 0.2323 0.7626 0.5654 0.029 Uiso 1 1 calc R U . . .
C39 C 0.37247(18) 0.70398(14) 0.63615(11) 0.0196(4) Uani 1 1 d . . . . .
C40 C 0.35857(18) 0.87401(13) 0.76371(11) 0.0205(4) Uani 1 1 d . . . . .
C41 C 0.1803(2) 0.94292(16) 0.63477(13) 0.0306(5) Uani 1 1 d . . . . .
H41A H 0.2374 0.9980 0.6175 0.046 Uiso 1 1 calc R U . . .
H41B H 0.1271 0.9543 0.6822 0.046 Uiso 1 1 calc R U . . .
H41C H 0.1221 0.9378 0.5977 0.046 Uiso 1 1 calc R U . . .
C42 C 0.4218(2) 0.60577(15) 0.61453(12) 0.0246(4) Uani 1 1 d . . . . .
H42A H 0.3598 0.5818 0.5859 0.037 Uiso 1 1 calc R U . . .
H42B H 0.4298 0.5593 0.6594 0.037 Uiso 1 1 calc R U . . .
H42C H 0.5082 0.6115 0.5840 0.037 Uiso 1 1 calc R U . . .
C43 C -0.0890(3) 1.0303(3) 1.05633(16) 0.0626(10) Uani 1 1 d . . . . .
H43 H -0.1510 1.0508 1.0959 0.075 Uiso 1 1 calc R U . . .
C44 C -0.0075(4) 1.0955(3) 1.01639(17) 0.0661(10) Uani 1 1 d D . . . .
H44 H -0.0127 1.1616 1.0273 0.079 Uiso 1 1 calc R U . . .
C45 C 0.0853(4) 1.0662(3) 0.95862(18) 0.0657(10) Uani 1 1 d D . . . .
H45 H 0.155(7) 1.109(5) 0.938(5) 0.11(6) Uiso 0.5 1 d D . P A 1
C46 C 0.1582(7) 1.1324(7) 0.9130(5) 0.065(2) Uani 0.5 1 d . . P B 2
H46A H 0.1814 1.1093 0.8641 0.098 Uiso 0.5 1 calc R U P B 2
H46B H 0.2388 1.1405 0.9339 0.098 Uiso 0.5 1 calc R U P B 2
H46C H 0.1077 1.1957 0.9078 0.098 Uiso 0.5 1 calc R U P B 2
N1 N 0.83972(14) 0.34471(11) 0.57589(8) 0.0160(3) Uani 1 1 d . . . . .
N2 N 0.93726(15) 0.28076(11) 0.54835(8) 0.0169(3) Uani 1 1 d . . . . .
N3 N 0.92676(15) 0.38389(11) 0.70721(9) 0.0176(3) Uani 1 1 d . . . . .
N4 N 0.88687(14) 0.47704(11) 0.72666(8) 0.0159(3) Uani 1 1 d . . . . .
N5 N 0.61460(16) 0.23378(11) 0.65040(9) 0.0187(3) Uani 1 1 d . . . . .
N6 N 0.62816(16) 0.19168(11) 0.72090(9) 0.0197(3) Uani 1 1 d . . . . .
N7 N 0.75228(15) 0.28563(11) 0.81047(9) 0.0176(3) Uani 1 1 d . . . . .
N8 N 0.68868(14) 0.36483(11) 0.84286(8) 0.0153(3) Uani 1 1 d . . . . .
N9 N 0.48075(14) 0.51457(11) 0.80628(8) 0.0150(3) Uani 1 1 d . . . . .
N10 N 0.43621(14) 0.60978(11) 0.81697(8) 0.0146(3) Uani 1 1 d . . . . .
N11 N 0.65172(15) 0.83522(11) 0.68485(9) 0.0185(3) Uani 1 1 d . . . . .
N12 N 0.72338(15) 0.81385(11) 0.74247(9) 0.0196(3) Uani 1 1 d . . . . .
N13 N 0.66584(14) 0.66433(11) 0.85614(9) 0.0158(3) Uani 1 1 d . . . . .
N14 N 0.73235(14) 0.57344(11) 0.85227(8) 0.0151(3) Uani 1 1 d . . . . .
N15 N 0.41526(15) 0.74098(11) 0.69121(9) 0.0178(3) Uani 1 1 d . . . . .
N16 N 0.34750(15) 0.82959(11) 0.69771(9) 0.0194(3) Uani 1 1 d . . . . .
O1 O 0.89698(13) 0.19160(9) 0.66145(7) 0.0199(3) Uani 1 1 d . . . . .
O2 O 1.04033(15) 0.12878(11) 0.57236(8) 0.0305(3) Uani 1 1 d . . . . .
O3 O 0.44367(13) 0.82621(9) 0.80180(8) 0.0202(3) Uani 1 1 d . . . . .
O4 O 0.28778(14) 0.94576(10) 0.77674(9) 0.0276(3) Uani 1 1 d . . . . .
O5 O 0.65407(12) 0.62036(9) 0.71478(7) 0.0150(2) Uani 1 1 d . . . . .
O6 O 0.66713(12) 0.41257(9) 0.69758(7) 0.0152(2) Uani 1 1 d . . . . .
Ti1 Ti 0.68212(3) 0.49630(2) 0.76481(2) 0.01313(8) Uani 1 1 d . . . . .
Ti2 Ti 0.76070(3) 0.29640(2) 0.69263(2) 0.01545(8) Uani 1 1 d . . . . .
Ti3 Ti 0.57412(3) 0.72091(2) 0.76034(2) 0.01433(8) Uani 1 1 d . . . . .

loop_
_atom_site_aniso_label
_atom_site_aniso_U_11
_atom_site_aniso_U_22
_atom_site_aniso_U_33
_atom_site_aniso_U_23
_atom_site_aniso_U_13
_atom_site_aniso_U_12
C1 0.0187(8) 0.0205(9) 0.0146(9) -0.0053(7) -0.0022(7) 0.0004(7)
C2 0.0226(9) 0.0195(9) 0.0155(9) -0.0018(7) -0.0020(7) 0.0013(7)
C3 0.0187(8) 0.0150(8) 0.0156(9) -0.0025(7) -0.0038(7) 0.0005(7)
C4 0.0243(9) 0.0157(9) 0.0209(10) -0.0018(7) -0.0022(7) 0.0043(7)
C5 0.0243(10) 0.0258(10) 0.0204(10) -0.0049(8) 0.0023(8) 0.0055(8)
C6 0.0257(10) 0.0179(9) 0.0198(10) -0.0005(7) -0.0032(7) 0.0064(7)
C7 0.0155(8) 0.0241(9) 0.0127(8) 0.0001(7) -0.0014(6) -0.0004(7)
C8 0.0143(8) 0.0305(10) 0.0182(9) -0.0039(8) -0.0025(7) 0.0015(7)
C9 0.0172(9) 0.0297(10) 0.0165(9) -0.0056(8) -0.0020(7) 0.0059(7)
C10 0.0195(9) 0.0230(10) 0.0233(10) -0.0015(8) -0.0014(7) -0.0040(7)
C11 0.0205(10) 0.0386(12) 0.0402(13) -0.0173(10) -0.0085(9) 0.0136(9)
C12 0.0268(10) 0.0152(9) 0.0225(10) -0.0033(7) 0.0017(8) -0.0006(7)
C13 0.0225(9) 0.0180(9) 0.0271(10) -0.0054(8) 0.0015(8) -0.0012(7)
C14 0.0211(9) 0.0190(9) 0.0236(10) -0.0047(8) -0.0026(7) 0.0032(7)
C15 0.0442(13) 0.0287(11) 0.0267(12) 0.0048(9) -0.0043(10) -0.0116(10)
C16 0.0307(11) 0.0352(12) 0.0253(11) -0.0021(9) -0.0064(9) -0.0002(9)
C17 0.0155(8) 0.0188(9) 0.0158(9) -0.0012(7) -0.0015(7) -0.0009(7)
C18 0.0255(9) 0.0202(9) 0.0143(9) 0.0008(7) -0.0022(7) 0.0015(7)
C19 0.0252(9) 0.0185(9) 0.0170(9) -0.0012(7) -0.0036(7) 0.0047(7)
C20 0.0206(9) 0.0210(9) 0.0173(9) -0.0031(7) 0.0006(7) 0.0013(7)
C21 0.0404(12) 0.0202(10) 0.0219(10) -0.0018(8) -0.0057(9) 0.0112(9)
C22 0.0138(8) 0.0197(9) 0.0147(8) -0.0026(7) -0.0026(6) 0.0011(6)
C23 0.0128(8) 0.0207(9) 0.0206(9) -0.0002(7) -0.0006(7) -0.0025(7)
C24 0.0154(8) 0.0169(8) 0.0182(9) -0.0009(7) -0.0033(7) -0.0013(6)
C25 0.0162(8) 0.0208(9) 0.0224(10) -0.0028(8) 0.0015(7) 0.0023(7)
C26 0.0196(9) 0.0165(9) 0.0336(11) -0.0024(8) -0.0040(8) -0.0028(7)
C27 0.0201(9) 0.0173(9) 0.0254(10) -0.0038(8) 0.0023(7) -0.0019(7)
C28 0.0251(10) 0.0140(9) 0.0284(11) -0.0019(8) 0.0058(8) -0.0031(7)
C29 0.0249(9) 0.0129(8) 0.0213(10) -0.0009(7) 0.0044(7) 0.0024(7)
C30 0.0244(10) 0.0290(11) 0.0374(13) -0.0058(9) -0.0047(9) -0.0067(8)
C31 0.0404(12) 0.0215(10) 0.0248(11) 0.0029(8) -0.0024(9) 0.0045(9)
C32 0.0154(8) 0.0219(9) 0.0159(9) 0.0002(7) -0.0021(7) -0.0049(7)
C33 0.0209(9) 0.0249(10) 0.0163(9) -0.0010(7) -0.0029(7) -0.0056(7)
C34 0.0186(9) 0.0213(9) 0.0169(9) -0.0031(7) 0.0006(7) -0.0053(7)
C35 0.0164(8) 0.0292(10) 0.0192(9) -0.0010(8) -0.0067(7) 0.0004(7)
C36 0.0308(10) 0.0219(10) 0.0221(10) -0.0088(8) -0.0015(8) -0.0011(8)
C37 0.0142(8) 0.0230(10) 0.0267(10) 0.0065(8) -0.0009(7) 0.0012(7)
C38 0.0180(9) 0.0276(10) 0.0261(11) 0.0024(8) -0.0064(8) 0.0005(8)
C39 0.0155(8) 0.0212(9) 0.0206(9) 0.0020(7) -0.0016(7) -0.0012(7)
C40 0.0187(9) 0.0148(9) 0.0254(10) -0.0002(7) 0.0038(7) -0.0007(7)
C41 0.0214(10) 0.0282(11) 0.0373(13) 0.0072(9) -0.0027(9) 0.0083(8)
C42 0.0274(10) 0.0232(10) 0.0240(10) -0.0034(8) -0.0073(8) 0.0017(8)
C43 0.071(2) 0.087(2) 0.0279(15) -0.0189(16) -0.0140(14) 0.0447(19)
C44 0.087(2) 0.076(2) 0.0364(17) -0.0172(16) -0.0243(17) 0.043(2)
C45 0.074(2) 0.084(3) 0.0361(17) -0.0031(17) -0.0160(16) 0.024(2)
C46 0.057(4) 0.089(6) 0.053(4) -0.007(4) -0.009(3) -0.025(4)
N1 0.0167(7) 0.0141(7) 0.0166(8) -0.0037(6) -0.0008(6) 0.0044(6)
N2 0.0183(7) 0.0152(7) 0.0159(8) -0.0039(6) 0.0006(6) 0.0047(6)
N3 0.0153(7) 0.0200(8) 0.0171(8) -0.0041(6) -0.0024(6) 0.0053(6)
N4 0.0149(7) 0.0161(7) 0.0161(7) -0.0020(6) -0.0012(6) 0.0015(6)
N5 0.0235(8) 0.0154(7) 0.0165(8) -0.0024(6) -0.0010(6) 0.0016(6)
N6 0.0260(8) 0.0167(7) 0.0163(8) -0.0019(6) -0.0030(6) -0.0009(6)
N7 0.0193(7) 0.0163(7) 0.0165(8) -0.0032(6) -0.0013(6) 0.0038(6)
N8 0.0158(7) 0.0144(7) 0.0154(7) -0.0035(6) -0.0014(6) 0.0018(5)
N9 0.0140(7) 0.0135(7) 0.0174(7) -0.0029(6) -0.0015(6) 0.0003(5)
N10 0.0134(7) 0.0134(7) 0.0166(7) -0.0024(6) -0.0015(6) 0.0018(5)
N11 0.0191(7) 0.0155(7) 0.0194(8) -0.0011(6) 0.0001(6) 0.0011(6)
N12 0.0196(8) 0.0169(8) 0.0213(8) 0.0003(6) -0.0013(6) -0.0015(6)
N13 0.0156(7) 0.0139(7) 0.0170(8) -0.0020(6) 0.0003(6) -0.0003(5)
N14 0.0135(7) 0.0149(7) 0.0162(7) -0.0007(6) -0.0011(6) 0.0002(5)
N15 0.0158(7) 0.0148(7) 0.0212(8) 0.0005(6) -0.0014(6) 0.0033(6)
N16 0.0165(7) 0.0160(7) 0.0227(8) 0.0023(6) 0.0002(6) 0.0049(6)
O1 0.0241(7) 0.0152(6) 0.0184(7) -0.0007(5) 0.0000(5) 0.0051(5)
O2 0.0371(8) 0.0219(7) 0.0272(8) -0.0022(6) 0.0048(6) 0.0141(6)
O3 0.0206(6) 0.0161(6) 0.0226(7) -0.0037(5) 0.0009(5) 0.0022(5)
O4 0.0248(7) 0.0182(7) 0.0361(9) -0.0030(6) 0.0040(6) 0.0055(6)
O5 0.0141(6) 0.0146(6) 0.0153(6) -0.0001(5) -0.0006(5) 0.0005(5)
O6 0.0144(6) 0.0162(6) 0.0149(6) -0.0022(5) -0.0023(5) 0.0007(5)
Ti1 0.01206(14) 0.01317(15) 0.01358(16) -0.00155(12) -0.00074(11) 0.00105(11)
Ti2 0.01730(16) 0.01388(15) 0.01438(16) -0.00224(12) -0.00079(12) 0.00263(12)
Ti3 0.01351(15) 0.01291(15) 0.01588(16) -0.00127(12) -0.00072(12) 0.00038(11)

loop_
_atom_type_symbol
_atom_type_description
_atom_type_scat_dispersion_real
_atom_type_scat_dispersion_imag
_atom_type_scat_source
C C 0.0033 0.0016 'International Tables Vol C Tables 4.2.6.8 and 6.1.1.4'
H H 0.0000 0.0000 'International Tables Vol C Tables 4.2.6.8 and 6.1.1.4'
N N 0.0061 0.0033 'International Tables Vol C Tables 4.2.6.8 and 6.1.1.4'
O O 0.0106 0.0060 'International Tables Vol C Tables 4.2.6.8 and 6.1.1.4'
Ti Ti 0.2776 0.4457 'International Tables Vol C Tables 4.2.6.8 and 6.1.1.4'

loop_
_geom_angle_atom_site_label_1
_geom_angle_atom_site_label_2
_geom_angle_atom_site_label_3
_geom_angle
_geom_angle_site_symmetry_1
_geom_angle_site_symmetry_3
_geom_angle_publ_flag
N2 C1 C2 105.64(16) . . ?
N2 C1 C5 123.96(17) . . ?
C2 C1 C5 130.39(18) . . ?
C1 C2 C3 107.05(17) . . ?
C1 C2 H2 126.5 . . ?
C3 C2 H2 126.5 . . ?
N1 C3 C2 109.79(16) . . ?
N1 C3 C6 122.02(16) . . ?
C2 C3 C6 128.19(17) . . ?
O2 C4 O1 129.38(18) . . ?
O2 C4 N2 119.08(18) . . ?
O1 C4 N2 111.53(15) . . ?
C1 C5 H5A 109.5 . . ?
C1 C5 H5B 109.5 . . ?
H5A C5 H5B 109.5 . . ?
C1 C5 H5C 109.5 . . ?
H5A C5 H5C 109.5 . . ?
H5B C5 H5C 109.5 . . ?
C3 C6 H6A 109.5 . . ?
C3 C6 H6B 109.5 . . ?
H6A C6 H6B 109.5 . . ?
C3 C6 H6C 109.5 . . ?
H6A C6 H6C 109.5 . . ?
H6B C6 H6C 109.5 . . ?
N4 C7 C8 108.91(17) . . ?
N4 C7 C10 123.08(16) . . ?
C8 C7 C10 127.98(17) . . ?
C7 C8 C9 105.94(16) . . ?
C7 C8 H8 127.0 . . ?
C9 C8 H8 127.0 . . ?
N3 C9 C8 109.46(17) . . ?
N3 C9 C11 125.03(18) . . ?
C8 C9 C11 125.50(17) . . ?
C7 C10 H10A 109.5 . . ?
C7 C10 H10B 109.5 . . ?
H10A C10 H10B 109.5 . . ?
C7 C10 H10C 109.5 . . ?
H10A C10 H10C 109.5 . . ?
H10B C10 H10C 109.5 . . ?
C9 C11 H11A 109.5 . . ?
C9 C11 H11B 109.5 . . ?
H11A C11 H11B 109.5 . . ?
C9 C11 H11C 109.5 . . ?
H11A C11 H11C 109.5 . . ?
H11B C11 H11C 109.5 . . ?
N6 C12 C13 107.62(17) . . ?
N6 C12 C15 122.50(18) . . ?
C13 C12 C15 129.87(19) . . ?
C12 C13 C14 106.26(17) . . ?
C12 C13 H13 126.9 . . ?
C14 C13 H13 126.9 . . ?
N5 C14 C13 108.34(17) . . ?
N5 C14 C16 122.46(18) . . ?
C13 C14 C16 129.19(18) . . ?
C12 C15 H15A 109.5 . . ?
C12 C15 H15B 109.5 . . ?
H15A C15 H15B 109.5 . . ?
C12 C15 H15C 109.5 . . ?
H15A C15 H15C 109.5 . . ?
H15B C15 H15C 109.5 . . ?
C14 C16 H16A 109.5 . . ?
C14 C16 H16B 109.5 . . ?
H16A C16 H16B 109.5 . . ?
C14 C16 H16C 109.5 . . ?
H16A C16 H16C 109.5 . . ?
H16B C16 H16C 109.5 . . ?
N8 C17 C18 109.12(16) . . ?
N8 C17 C20 122.29(16) . . ?
C18 C17 C20 128.53(17) . . ?
C17 C18 C19 105.86(17) . . ?
C17 C18 H18 127.1 . . ?
C19 C18 H18 127.1 . . ?
N7 C19 C18 108.86(16) . . ?
N7 C19 C21 121.32(17) . . ?
C18 C19 C21 129.82(18) . . ?
C17 C20 H20A 109.5 . . ?
C17 C20 H20B 109.5 . . ?
H20A C20 H20B 109.5 . . ?
C17 C20 H20C 109.5 . . ?
H20A C20 H20C 109.5 . . ?
H20B C20 H20C 109.5 . . ?
C19 C21 H21A 109.5 . . ?
C19 C21 H21B 109.5 . . ?
H21A C21 H21B 109.5 . . ?
C19 C21 H21C 109.5 . . ?
H21A C21 H21C 109.5 . . ?
H21B C21 H21C 109.5 . . ?
N10 C22 C23 108.92(16) . . ?
N10 C22 C25 124.53(16) . . ?
C23 C22 C25 126.54(16) . . ?
C24 C23 C22 106.43(16) . . ?
C24 C23 H23 126.8 . . ?
C22 C23 H23 126.8 . . ?
N9 C24 C23 108.37(16) . . ?
N9 C24 C26 123.32(16) . . ?
C23 C24 C26 128.25(17) . . ?
C22 C25 H25A 109.5 . . ?
C22 C25 H25B 109.5 . . ?
H25A C25 H25B 109.5 . . ?
C22 C25 H25C 109.5 . . ?
H25A C25 H25C 109.5 . . ?
H25B C25 H25C 109.5 . . ?
C24 C26 H26A 109.5 . . ?
C24 C26 H26B 109.5 . . ?
H26A C26 H26B 109.5 . . ?
C24 C26 H26C 109.5 . . ?
H26A C26 H26C 109.5 . . ?
H26B C26 H26C 109.5 . . ?
N12 C27 C28 107.24(17) . . ?
N12 C27 C30 121.91(18) . . ?
C28 C27 C30 130.82(18) . . ?
C27 C28 C29 106.54(17) . . ?
C27 C28 H28 126.7 . . ?
C29 C28 H28 126.7 . . ?
N11 C29 C28 108.02(17) . . ?
N11 C29 C31 121.92(18) . . ?
C28 C29 C31 130.04(18) . . ?
C27 C30 H30A 109.5 . . ?
C27 C30 H30B 109.5 . . ?
H30A C30 H30B 109.5 . . ?
C27 C30 H30C 109.5 . . ?
H30A C30 H30C 109.5 . . ?
H30B C30 H30C 109.5 . . ?
C29 C31 H31A 109.5 . . ?
C29 C31 H31B 109.5 . . ?
H31A C31 H31B 109.5 . . ?
C29 C31 H31C 109.5 . . ?
H31A C31 H31C 109.5 . . ?
H31B C31 H31C 109.5 . . ?
N14 C32 C33 109.05(16) . . ?
N14 C32 C35 123.22(16) . . ?
C33 C32 C35 127.72(17) . . ?
C32 C33 C34 105.98(16) . . ?
C32 C33 H33 127.0 . . ?
C34 C33 H33 127.0 . . ?
N13 C34 C33 108.59(16) . . ?
N13 C34 C36 122.11(17) . . ?
C33 C34 C36 129.27(17) . . ?
C32 C35 H35A 109.5 . . ?
C32 C35 H35B 109.5 . . ?
H35A C35 H35B 109.5 . . ?
C32 C35 H35C 109.5 . . ?
H35A C35 H35C 109.5 . . ?
H35B C35 H35C 109.5 . . ?
C34 C36 H36A 109.5 . . ?
C34 C36 H36B 109.5 . . ?
H36A C36 H36B 109.5 . . ?
C34 C36 H36C 109.5 . . ?
H36A C36 H36C 109.5 . . ?
H36B C36 H36C 109.5 . . ?
C38 C37 N16 106.34(17) . . ?
C38 C37 C41 129.40(19) . . ?
N16 C37 C41 124.18(19) . . ?
C37 C38 C39 106.84(18) . . ?
C37 C38 H38 126.6 . . ?
C39 C38 H38 126.6 . . ?
N15 C39 C38 109.46(17) . . ?
N15 C39 C42 121.81(16) . . ?
C38 C39 C42 128.72(18) . . ?
O4 C40 O3 129.64(19) . . ?
O4 C40 N16 118.50(18) . . ?
O3 C40 N16 111.82(15) . . ?
C37 C41 H41A 109.5 . . ?
C37 C41 H41B 109.5 . . ?
H41A C41 H41B 109.5 . . ?
C37 C41 H41C 109.5 . . ?
H41A C41 H41C 109.5 . . ?
H41B C41 H41C 109.5 . . ?
C39 C42 H42A 109.5 . . ?
C39 C42 H42B 109.5 . . ?
H42A C42 H42B 109.5 . . ?
C39 C42 H42C 109.5 . . ?
H42A C42 H42C 109.5 . . ?
H42B C42 H42C 109.5 . . ?
C44 C43 C45 121.6(3) . 2_577 ?
C44 C43 H43 119.2 . . ?
C45 C43 H43 119.2 2_577 . ?
C43 C44 C45 119.9(4) . . ?
C43 C44 H44 120.0 . . ?
C45 C44 H44 120.0 . . ?
C46 C45 C43 120.2(5) . 2_577 ?
C46 C45 C44 120.8(5) . . ?
C43 C45 C44 118.5(4) 2_577 . ?
C43 C45 H45 121(4) 2_577 . ?
C44 C45 H45 119(4) . . ?
C45 C46 H46A 109.5 . . ?
C45 C46 H46B 109.5 . . ?
H46A C46 H46B 109.5 . . ?
C45 C46 H46C 109.5 . . ?
H46A C46 H46C 109.5 . . ?
H46B C46 H46C 109.5 . . ?
C3 N1 N2 105.79(14) . . ?
C3 N1 Ti2 141.45(12) . . ?
N2 N1 Ti2 112.16(11) . . ?
C1 N2 N1 111.73(14) . . ?
C1 N2 C4 131.55(15) . . ?
N1 N2 C4 116.68(15) . . ?
C9 N3 N4 107.61(15) . . ?
C9 N3 Ti2 139.01(13) . . ?
N4 N3 Ti2 113.37(10) . . ?
C7 N4 N3 108.03(14) . . ?
C7 N4 Ti1 135.31(12) . . ?
N3 N4 Ti1 114.58(11) . . ?
C14 N5 N6 108.36(15) . . ?
C14 N5 Ti2 169.94(14) . . ?
N6 N5 Ti2 68.31(9) . . ?
C12 N6 N5 109.41(15) . . ?
C12 N6 Ti2 170.60(14) . . ?
N5 N6 Ti2 72.72(10) . . ?
C19 N7 N8 108.72(15) . . ?
C19 N7 Ti2 133.56(13) . . ?
N8 N7 Ti2 115.30(11) . . ?
C17 N8 N7 107.39(14) . . ?
C17 N8 Ti1 139.94(12) . . ?
N7 N8 Ti1 112.41(11) . . ?
C24 N9 N10 108.62(14) . . ?
C24 N9 Ti1 135.69(12) . . ?
N10 N9 Ti1 115.45(10) . . ?
C22 N10 N9 107.64(14) . . ?
C22 N10 Ti3 138.39(12) . . ?
N9 N10 Ti3 113.01(10) . . ?
C29 N11 N12 108.75(15) . . ?
C29 N11 Ti3 173.09(14) . . ?
N12 N11 Ti3 68.87(9) . . ?
C27 N12 N11 109.46(16) . . ?
C27 N12 Ti3 173.66(14) . . ?
N11 N12 Ti3 72.32(9) . . ?
C34 N13 N14 108.91(15) . . ?
C34 N13 Ti3 134.38(13) . . ?
N14 N13 Ti3 114.93(11) . . ?
C32 N14 N13 107.47(14) . . ?
C32 N14 Ti1 139.06(13) . . ?
N13 N14 Ti1 113.44(10) . . ?
C39 N15 N16 106.63(15) . . ?
C39 N15 Ti3 141.47(13) . . ?
N16 N15 Ti3 110.87(11) . . ?
N15 N16 C37 110.71(16) . . ?
N15 N16 C40 116.08(15) . . ?
C37 N16 C40 132.03(16) . . ?
C4 O1 Ti2 125.52(12) . . ?
C40 O3 Ti3 122.43(12) . . ?
Ti3 O5 Ti1 122.70(7) . . ?
Ti2 O6 Ti1 123.94(7) . . ?
O6 Ti1 O5 104.58(6) . . ?
O6 Ti1 N9 98.08(6) . . ?
O5 Ti1 N9 83.22(6) . . ?
O6 Ti1 N4 83.22(6) . . ?
O5 Ti1 N4 97.83(6) . . ?
N9 Ti1 N4 178.08(6) . . ?
O6 Ti1 N8 84.85(6) . . ?
O5 Ti1 N8 167.56(6) . . ?
N9 Ti1 N8 87.47(6) . . ?
N4 Ti1 N8 91.25(6) . . ?
O6 Ti1 N14 167.81(6) . . ?
O5 Ti1 N14 85.35(6) . . ?
N9 Ti1 N14 90.01(6) . . ?
N4 Ti1 N14 88.48(6) . . ?
N8 Ti1 N14 86.42(6) . . ?
O6 Ti1 Ti3 127.03(4) . . ?
O5 Ti1 Ti3 28.20(4) . . ?
N9 Ti1 Ti3 65.94(4) . . ?
N4 Ti1 Ti3 114.39(4) . . ?
N8 Ti1 Ti3 139.45(4) . . ?
N14 Ti1 Ti3 64.70(4) . . ?
O6 Ti1 Ti2 27.93(4) . . ?
O5 Ti1 Ti2 126.95(4) . . ?
N9 Ti1 Ti2 114.29(4) . . ?
N4 Ti1 Ti2 66.35(4) . . ?
N8 Ti1 Ti2 64.64(4) . . ?
N14 Ti1 Ti2 139.89(4) . . ?
Ti3 Ti1 Ti2 153.463(13) . . ?
O6 Ti2 O1 162.59(6) . . ?
O6 Ti2 N6 105.74(6) . . ?
O1 Ti2 N6 88.74(6) . . ?
O6 Ti2 N5 92.95(6) . . ?
O1 Ti2 N5 92.45(6) . . ?
N6 Ti2 N5 38.97(6) . . ?
O6 Ti2 N7 87.11(6) . . ?
O1 Ti2 N7 104.82(6) . . ?
N6 Ti2 N7 81.83(6) . . ?
N5 Ti2 N7 118.17(6) . . ?
O6 Ti2 N1 90.07(6) . . ?
O1 Ti2 N1 73.78(5) . . ?
N6 Ti2 N1 122.25(6) . . ?
N5 Ti2 N1 86.29(6) . . ?
N7 Ti2 N1 155.48(6) . . ?
O6 Ti2 N3 83.36(6) . . ?
O1 Ti2 N3 87.10(6) . . ?
N6 Ti2 N3 156.14(6) . . ?
N5 Ti2 N3 164.71(6) . . ?
N7 Ti2 N3 76.58(6) . . ?
N1 Ti2 N3 78.90(6) . . ?
O6 Ti2 Ti1 28.13(4) . . ?
O1 Ti2 Ti1 150.22(4) . . ?
N6 Ti2 Ti1 115.01(5) . . ?
N5 Ti2 Ti1 117.28(4) . . ?
N7 Ti2 Ti1 63.98(4) . . ?
N1 Ti2 Ti1 104.72(4) . . ?
N3 Ti2 Ti1 63.83(4) . . ?
O5 Ti3 N12 99.66(6) . . ?
O5 Ti3 O3 165.88(6) . . ?
N12 Ti3 O3 91.74(6) . . ?
O5 Ti3 N11 98.16(6) . . ?
N12 Ti3 N11 38.81(6) . . ?
O3 Ti3 N11 85.48(6) . . ?
O5 Ti3 N13 88.42(6) . . ?
N12 Ti3 N13 82.55(6) . . ?
O3 Ti3 N13 101.40(6) . . ?
N11 Ti3 N13 121.35(6) . . ?
O5 Ti3 N15 93.53(6) . . ?
N12 Ti3 N15 121.08(6) . . ?
O3 Ti3 N15 73.32(6) . . ?
N11 Ti3 N15 82.65(6) . . ?
N13 Ti3 N15 155.43(6) . . ?
O5 Ti3 N10 84.18(5) . . ?
N12 Ti3 N10 160.37(6) . . ?
O3 Ti3 N10 87.87(5) . . ?
N11 Ti3 N10 160.17(6) . . ?
N13 Ti3 N10 78.29(6) . . ?
N15 Ti3 N10 77.54(6) . . ?
O5 Ti3 Ti1 29.11(4) . . ?
N12 Ti3 Ti1 111.54(5) . . ?
O3 Ti3 Ti1 150.04(4) . . ?
N11 Ti3 Ti1 124.48(4) . . ?
N13 Ti3 Ti1 65.07(4) . . ?
N15 Ti3 Ti1 107.37(4) . . ?
N10 Ti3 Ti1 63.80(4) . . ?

loop_
_geom_bond_atom_site_label_1
_geom_bond_atom_site_label_2
_geom_bond_distance
_geom_bond_site_symmetry_2
_geom_bond_publ_flag
C1 N2 1.365(2) . ?
C1 C2 1.371(3) . ?
C1 C5 1.493(3) . ?
C2 C3 1.409(3) . ?
C2 H2 0.9500 . ?
C3 N1 1.331(2) . ?
C3 C6 1.490(2) . ?
C4 O2 1.206(2) . ?
C4 O1 1.282(2) . ?
C4 N2 1.446(2) . ?
C5 H5A 0.9800 . ?
C5 H5B 0.9800 . ?
C5 H5C 0.9800 . ?
C6 H6A 0.9800 . ?
C6 H6B 0.9800 . ?
C6 H6C 0.9800 . ?
C7 N4 1.355(2) . ?
C7 C8 1.384(3) . ?
C7 C10 1.497(3) . ?
C8 C9 1.392(3) . ?
C8 H8 0.9500 . ?
C9 N3 1.344(2) . ?
C9 C11 1.501(3) . ?
C10 H10A 0.9800 . ?
C10 H10B 0.9800 . ?
C10 H10C 0.9800 . ?
C11 H11A 0.9800 . ?
C11 H11B 0.9800 . ?
C11 H11C 0.9800 . ?
C12 N6 1.344(2) . ?
C12 C13 1.390(3) . ?
C12 C15 1.498(3) . ?
C13 C14 1.399(3) . ?
C13 H13 0.9500 . ?
C14 N5 1.337(2) . ?
C14 C16 1.491(3) . ?
C15 H15A 0.9800 . ?
C15 H15B 0.9800 . ?
C15 H15C 0.9800 . ?
C16 H16A 0.9800 . ?
C16 H16B 0.9800 . ?
C16 H16C 0.9800 . ?
C17 N8 1.356(2) . ?
C17 C18 1.386(3) . ?
C17 C20 1.495(3) . ?
C18 C19 1.396(3) . ?
C18 H18 0.9500 . ?
C19 N7 1.338(2) . ?
C19 C21 1.492(3) . ?
C20 H20A 0.9800 . ?
C20 H20B 0.9800 . ?
C20 H20C 0.9800 . ?
C21 H21A 0.9800 . ?
C21 H21B 0.9800 . ?
C21 H21C 0.9800 . ?
C22 N10 1.349(2) . ?
C22 C23 1.394(3) . ?
C22 C25 1.495(2) . ?
C23 C24 1.382(3) . ?
C23 H23 0.9500 . ?
C24 N9 1.355(2) . ?
C24 C26 1.494(3) . ?
C25 H25A 0.9800 . ?
C25 H25B 0.9800 . ?
C25 H25C 0.9800 . ?
C26 H26A 0.9800 . ?
C26 H26B 0.9800 . ?
C26 H26C 0.9800 . ?
C27 N12 1.347(2) . ?
C27 C28 1.393(3) . ?
C27 C30 1.492(3) . ?
C28 C29 1.401(3) . ?
C28 H28 0.9500 . ?
C29 N11 1.335(2) . ?
C29 C31 1.496(3) . ?
C30 H30A 0.9800 . ?
C30 H30B 0.9800 . ?
C30 H30C 0.9800 . ?
C31 H31A 0.9800 . ?
C31 H31B 0.9800 . ?
C31 H31C 0.9800 . ?
C32 N14 1.354(2) . ?
C32 C33 1.392(3) . ?
C32 C35 1.492(3) . ?
C33 C34 1.395(3) . ?
C33 H33 0.9500 . ?
C34 N13 1.344(2) . ?
C34 C36 1.497(3) . ?
C35 H35A 0.9800 . ?
C35 H35B 0.9800 . ?
C35 H35C 0.9800 . ?
C36 H36A 0.9800 . ?
C36 H36B 0.9800 . ?
C36 H36C 0.9800 . ?
C37 C38 1.367(3) . ?
C37 N16 1.370(2) . ?
C37 C41 1.496(3) . ?
C38 C39 1.413(3) . ?
C38 H38 0.9500 . ?
C39 N15 1.328(2) . ?
C39 C42 1.488(3) . ?
C40 O4 1.210(2) . ?
C40 O3 1.286(2) . ?
C40 N16 1.445(3) . ?
C41 H41A 0.9800 . ?
C41 H41B 0.9800 . ?
C41 H41C 0.9800 . ?
C42 H42A 0.9800 . ?
C42 H42B 0.9800 . ?
C42 H42C 0.9800 . ?
C43 C44 1.337(5) . ?
C43 C45 1.385(5) 2_577 ?
C43 H43 0.9500 . ?
C44 C45 1.397(5) . ?
C44 H44 0.9500 . ?
C45 C46 1.338(11) . ?
C45 C43 1.385(5) 2_577 ?
C45 H45 0.96(2) . ?
C46 H46A 0.9800 . ?
C46 H46B 0.9800 . ?
C46 H46C 0.9800 . ?
N1 N2 1.368(2) . ?
N1 Ti2 2.2030(16) . ?
N3 N4 1.390(2) . ?
N3 Ti2 2.2206(16) . ?
N4 Ti1 2.1265(15) . ?
N5 N6 1.364(2) . ?
N5 Ti2 2.0704(16) . ?
N6 Ti2 2.0148(16) . ?
N7 N8 1.384(2) . ?
N7 Ti2 2.1307(16) . ?
N8 Ti1 2.1500(15) . ?
N9 N10 1.382(2) . ?
N9 Ti1 2.1062(15) . ?
N10 Ti3 2.2050(15) . ?
N11 N12 1.361(2) . ?
N11 Ti3 2.0692(16) . ?
N12 Ti3 2.0258(16) . ?
N13 N14 1.384(2) . ?
N13 Ti3 2.1399(16) . ?
N14 Ti1 2.1716(15) . ?
N15 N16 1.368(2) . ?
N15 Ti3 2.1877(15) . ?
O1 Ti2 2.0126(13) . ?
O3 Ti3 2.0437(13) . ?
O5 Ti3 1.7935(12) . ?
O5 Ti1 1.8465(12) . ?
O6 Ti2 1.8075(12) . ?
O6 Ti1 1.8199(12) . ?
Ti1 Ti3 3.1944(4) . ?
Ti1 Ti2 3.2019(4) . ?

loop_
_geom_torsion_atom_site_label_1
_geom_torsion_atom_site_label_2
_geom_torsion_atom_site_label_3
_geom_torsion_atom_site_label_4
_geom_torsion
_geom_torsion_site_symmetry_1
_geom_torsion_site_symmetry_2
_geom_torsion_site_symmetry_3
_geom_torsion_site_symmetry_4
_geom_torsion_publ_flag
N2 C1 C2 C3 0.1(2) . . . . ?
C5 C1 C2 C3 -179.14(18) . . . . ?
C1 C2 C3 N1 0.1(2) . . . . ?
C1 C2 C3 C6 -179.38(18) . . . . ?
N4 C7 C8 C9 0.5(2) . . . . ?
C10 C7 C8 C9 -177.74(18) . . . . ?
C7 C8 C9 N3 0.8(2) . . . . ?
C7 C8 C9 C11 -178.74(19) . . . . ?
N6 C12 C13 C14 -0.7(2) . . . . ?
C15 C12 C13 C14 -179.6(2) . . . . ?
C12 C13 C14 N5 1.0(2) . . . . ?
C12 C13 C14 C16 -177.9(2) . . . . ?
N8 C17 C18 C19 -1.3(2) . . . . ?
C20 C17 C18 C19 175.88(18) . . . . ?
C17 C18 C19 N7 0.1(2) . . . . ?
C17 C18 C19 C21 179.5(2) . . . . ?
N10 C22 C23 C24 0.3(2) . . . . ?
C25 C22 C23 C24 179.28(17) . . . . ?
C22 C23 C24 N9 0.6(2) . . . . ?
C22 C23 C24 C26 -176.42(18) . . . . ?
N12 C27 C28 C29 -0.1(2) . . . . ?
C30 C27 C28 C29 177.9(2) . . . . ?
C27 C28 C29 N11 -0.2(2) . . . . ?
C27 C28 C29 C31 -178.4(2) . . . . ?
N14 C32 C33 C34 -0.4(2) . . . . ?
C35 C32 C33 C34 178.54(18) . . . . ?
C32 C33 C34 N13 -0.1(2) . . . . ?
C32 C33 C34 C36 178.10(19) . . . . ?
N16 C37 C38 C39 0.1(2) . . . . ?
C41 C37 C38 C39 176.96(19) . . . . ?
C37 C38 C39 N15 -0.8(2) . . . . ?
C37 C38 C39 C42 178.40(19) . . . . ?
C45 C43 C44 C45 -0.8(5) 2_577 . . . ?
C43 C44 C45 C46 172.9(5) . . . . ?
C43 C44 C45 C43 0.8(5) . . . 2_577 ?
C2 C3 N1 N2 -0.29(19) . . . . ?
C6 C3 N1 N2 179.24(16) . . . . ?
C2 C3 N1 Ti2 169.37(15) . . . . ?
C6 C3 N1 Ti2 -11.1(3) . . . . ?
C2 C1 N2 N1 -0.3(2) . . . . ?
C5 C1 N2 N1 179.01(16) . . . . ?
C2 C1 N2 C4 -177.68(18) . . . . ?
C5 C1 N2 C4 1.6(3) . . . . ?
C3 N1 N2 C1 0.38(19) . . . . ?
Ti2 N1 N2 C1 -172.69(11) . . . . ?
C3 N1 N2 C4 178.18(15) . . . . ?
Ti2 N1 N2 C4 5.11(18) . . . . ?
O2 C4 N2 C1 -9.0(3) . . . . ?
O1 C4 N2 C1 170.71(17) . . . . ?
O2 C4 N2 N1 173.75(17) . . . . ?
O1 C4 N2 N1 -6.6(2) . . . . ?
C8 C9 N3 N4 -1.8(2) . . . . ?
C11 C9 N3 N4 177.77(18) . . . . ?
C8 C9 N3 Ti2 178.83(14) . . . . ?
C11 C9 N3 Ti2 -1.6(3) . . . . ?
C8 C7 N4 N3 -1.6(2) . . . . ?
C10 C7 N4 N3 176.77(16) . . . . ?
C8 C7 N4 Ti1 160.40(14) . . . . ?
C10 C7 N4 Ti1 -21.2(3) . . . . ?
C9 N3 N4 C7 2.1(2) . . . . ?
Ti2 N3 N4 C7 -178.35(11) . . . . ?
C9 N3 N4 Ti1 -164.09(12) . . . . ?
Ti2 N3 N4 Ti1 15.49(14) . . . . ?
C13 C14 N5 N6 -0.9(2) . . . . ?
C16 C14 N5 N6 178.12(17) . . . . ?
C13 C14 N5 Ti2 -70.0(8) . . . . ?
C16 C14 N5 Ti2 109.1(8) . . . . ?
C13 C12 N6 N5 0.2(2) . . . . ?
C15 C12 N6 N5 179.11(18) . . . . ?
C14 N5 N6 C12 0.5(2) . . . . ?
Ti2 N5 N6 C12 170.35(15) . . . . ?
C14 N5 N6 Ti2 -169.89(14) . . . . ?
C18 C19 N7 N8 1.2(2) . . . . ?
C21 C19 N7 N8 -178.26(17) . . . . ?
C18 C19 N7 Ti2 -159.72(14) . . . . ?
C21 C19 N7 Ti2 20.8(3) . . . . ?
C18 C17 N8 N7 2.06(19) . . . . ?
C20 C17 N8 N7 -175.36(16) . . . . ?
C18 C17 N8 Ti1 -171.30(14) . . . . ?
C20 C17 N8 Ti1 11.3(3) . . . . ?
C19 N7 N8 C17 -2.02(19) . . . . ?
Ti2 N7 N8 C17 162.79(11) . . . . ?
C19 N7 N8 Ti1 173.36(12) . . . . ?
Ti2 N7 N8 Ti1 -21.83(14) . . . . ?
C23 C24 N9 N10 -1.2(2) . . . . ?
C26 C24 N9 N10 175.96(17) . . . . ?
C23 C24 N9 Ti1 172.62(13) . . . . ?
C26 C24 N9 Ti1 -10.2(3) . . . . ?
C23 C22 N10 N9 -1.04(19) . . . . ?
C25 C22 N10 N9 179.97(16) . . . . ?
C23 C22 N10 Ti3 166.32(14) . . . . ?
C25 C22 N10 Ti3 -12.7(3) . . . . ?
C24 N9 N10 C22 1.39(19) . . . . ?
Ti1 N9 N10 C22 -173.83(11) . . . . ?
C24 N9 N10 Ti3 -169.53(11) . . . . ?
Ti1 N9 N10 Ti3 15.25(14) . . . . ?
C28 C29 N11 N12 0.4(2) . . . . ?
C31 C29 N11 N12 178.78(17) . . . . ?
C28 C27 N12 N11 0.3(2) . . . . ?
C30 C27 N12 N11 -177.83(17) . . . . ?
C29 N11 N12 C27 -0.5(2) . . . . ?
Ti3 N11 N12 C27 -173.58(15) . . . . ?
C29 N11 N12 Ti3 173.09(14) . . . . ?
C33 C34 N13 N14 0.5(2) . . . . ?
C36 C34 N13 N14 -177.84(16) . . . . ?
C33 C34 N13 Ti3 -162.95(13) . . . . ?
C36 C34 N13 Ti3 18.7(3) . . . . ?
C33 C32 N14 N13 0.7(2) . . . . ?
C35 C32 N14 N13 -178.29(16) . . . . ?
C33 C32 N14 Ti1 -176.78(14) . . . . ?
C35 C32 N14 Ti1 4.3(3) . . . . ?
C34 N13 N14 C32 -0.74(19) . . . . ?
Ti3 N13 N14 C32 166.30(11) . . . . ?
C34 N13 N14 Ti1 177.43(11) . . . . ?
Ti3 N13 N14 Ti1 -15.52(14) . . . . ?
C38 C39 N15 N16 1.2(2) . . . . ?
C42 C39 N15 N16 -178.10(17) . . . . ?
C38 C39 N15 Ti3 -165.20(16) . . . . ?
C42 C39 N15 Ti3 15.5(3) . . . . ?
C39 N15 N16 C37 -1.1(2) . . . . ?
Ti3 N15 N16 C37 169.84(12) . . . . ?
C39 N15 N16 C40 167.98(15) . . . . ?
Ti3 N15 N16 C40 -21.05(18) . . . . ?
C38 C37 N16 N15 0.6(2) . . . . ?
C41 C37 N16 N15 -176.44(17) . . . . ?
C38 C37 N16 C40 -166.18(19) . . . . ?
C41 C37 N16 C40 16.8(3) . . . . ?
O4 C40 N16 N15 -170.80(16) . . . . ?
O3 C40 N16 N15 7.1(2) . . . . ?
O4 C40 N16 C37 -4.6(3) . . . . ?
O3 C40 N16 C37 173.36(18) . . . . ?
O2 C4 O1 Ti2 -175.16(17) . . . . ?
N2 C4 O1 Ti2 5.2(2) . . . . ?
O4 C40 O3 Ti3 -169.46(16) . . . . ?
N16 C40 O3 Ti3 12.9(2) . . . . ?
Ti2 O6 Ti1 O5 146.68(8) . . . . ?
Ti2 O6 Ti1 N9 -128.26(8) . . . . ?
Ti2 O6 Ti1 N4 50.32(8) . . . . ?
Ti2 O6 Ti1 N8 -41.56(8) . . . . ?
Ti2 O6 Ti1 N14 2.9(3) . . . . ?
Ti2 O6 Ti1 Ti3 165.86(5) . . . . ?
Ti3 O5 Ti1 O6 146.29(7) . . . . ?
Ti3 O5 Ti1 N9 49.67(8) . . . . ?
Ti3 O5 Ti1 N4 -128.72(8) . . . . ?
Ti3 O5 Ti1 N8 7.8(3) . . . . ?
Ti3 O5 Ti1 N14 -40.90(8) . . . . ?
Ti3 O5 Ti1 Ti2 165.07(5) . . . . ?
Ti1 O6 Ti2 O1 -100.82(19) . . . . ?
Ti1 O6 Ti2 N6 113.85(8) . . . . ?
Ti1 O6 Ti2 N5 151.26(8) . . . . ?
Ti1 O6 Ti2 N7 33.19(8) . . . . ?
Ti1 O6 Ti2 N1 -122.45(8) . . . . ?
Ti1 O6 Ti2 N3 -43.63(8) . . . . ?
Ti1 O5 Ti3 N12 117.37(8) . . . . ?
Ti1 O5 Ti3 O3 -99.3(2) . . . . ?
Ti1 O5 Ti3 N11 156.65(8) . . . . ?
Ti1 O5 Ti3 N13 35.20(8) . . . . ?
Ti1 O5 Ti3 N15 -120.28(8) . . . . ?
Ti1 O5 Ti3 N10 -43.19(8) . . . . ?
